data_2230187
loop_
_publ_author_name
'Maharramov, Abel M.'
'Khalilov, Ali N.'
'Sadikhova, Nurlana D.'
'Gurbanov, Atash V.'
'Ng, Seik Weng'

_publ_section_title
;
 3-[2-Hydroxy-3-(2,4,6-trimethylphenyl)propyl]-3-methyl-1-phenylthiourea
;
_journal_coeditor_code XU5185
_journal_issue 5
_journal_name_full 'Acta Crystallographica Section E'
_journal_page_first o1087
_journal_paper_doi 10.1107/S1600536811012736
_journal_volume 67
_journal_year 2011
_chemical_formula_iupac 'C20 H26 N2 O S'
_chemical_formula_moiety 'C20 H26 N2 O S'
_chemical_formula_sum 'C20 H26 N2 O S'
_chemical_formula_weight 342.49
_chemical_name_systematic
;
3-[2-Hydroxy-3-(2,4,6-trimethylphenyl)propyl]-3-methyl-1-phenylthiourea
;
_space_group_IT_number 14
_symmetry_cell_setting monoclinic
_symmetry_space_group_name_Hall '-P 2ybc'
_symmetry_space_group_name_H-M 'P 1 21/c 1'
_atom_sites_solution_hydrogens geom
_atom_sites_solution_primary direct
_atom_sites_solution_secondary difmap
_audit_creation_method SHELXL-97
_cell_angle_alpha 90.00
_cell_angle_beta 109.0400(10)
_cell_angle_gamma 90.00
_cell_formula_units_Z 4
_cell_length_a 14.6313(11)
_cell_length_b 8.1579(6)
_cell_length_c 16.4455(12)
_cell_measurement_reflns_used 4968
_cell_measurement_temperature 100(2)
_cell_measurement_theta_max 29.1961
_cell_measurement_theta_min 2.5529
_cell_volume 1855.6(2)
_computing_cell_refinement 'SAINT (Bruker, 2005)'
_computing_data_collection 'APEX2 (Bruker, 2005)'
_computing_data_reduction 'SAINT (Bruker, 2005)'
_computing_molecular_graphics 'X-SEED (Barbour, 2001)'
_computing_publication_material 'publCIF (Westrip, 2010)'
_computing_structure_refinement 'SHELXL97 (Sheldrick, 2008)'
_computing_structure_solution 'SHELXS97 (Sheldrick, 2008)'
_diffrn_ambient_temperature 100(2)
_diffrn_measured_fraction_theta_full 0.976
_diffrn_measured_fraction_theta_max 0.976
_diffrn_measurement_device_type 'Bruker SMART APEX'
_diffrn_measurement_method '\f and \w'
_diffrn_radiation_monochromator graphite
_diffrn_radiation_source 'fine-focus sealed tube'
_diffrn_radiation_type MoK\a
_diffrn_radiation_wavelength 0.71073
_diffrn_reflns_av_R_equivalents 0.0281
_diffrn_reflns_av_sigmaI/netI 0.0360
_diffrn_reflns_limit_h_max 18
_diffrn_reflns_limit_h_min -18
_diffrn_reflns_limit_k_max 10
_diffrn_reflns_limit_k_min -10
_diffrn_reflns_limit_l_max 20
_diffrn_reflns_limit_l_min -20
_diffrn_reflns_number 10052
_diffrn_reflns_theta_full 27.50
_diffrn_reflns_theta_max 27.50
_diffrn_reflns_theta_min 2.55
_diffrn_standards_decay_% 0
_diffrn_standards_interval_count 0
_diffrn_standards_interval_time 0
_diffrn_standards_number 0
_exptl_absorpt_coefficient_mu 0.183
_exptl_absorpt_correction_T_max 0.9643
_exptl_absorpt_correction_T_min 0.9471
_exptl_absorpt_correction_type multi-scan
_exptl_absorpt_process_details '(SADABS; Sheldrick, 1996)'
_exptl_crystal_colour Colorless
_exptl_crystal_density_diffrn 1.226
_exptl_crystal_density_method 'not measured'
_exptl_crystal_description Prism
_exptl_crystal_F_000 736
_exptl_crystal_size_max 0.30
_exptl_crystal_size_mid 0.20
_exptl_crystal_size_min 0.20
_refine_diff_density_max 0.376
_refine_diff_density_min -0.242
_refine_ls_extinction_method none
_refine_ls_goodness_of_fit_ref 1.036
_refine_ls_hydrogen_treatment mixed
_refine_ls_matrix_type full
_refine_ls_number_parameters 229
_refine_ls_number_reflns 4160
_refine_ls_number_restraints 2
_refine_ls_restrained_S_all 1.036
_refine_ls_R_factor_all 0.0471
_refine_ls_R_factor_gt 0.0393
_refine_ls_shift/su_max 0.001
_refine_ls_shift/su_mean 0.001
_refine_ls_structure_factor_coef Fsqd
_refine_ls_weighting_details 'calc w=1/[\s^2^(Fo^2^)+(0.0617P)^2^+0.4837P] where P=(Fo^2^+2Fc^2^)/3'
_refine_ls_weighting_scheme calc
_refine_ls_wR_factor_gt 0.1062
_refine_ls_wR_factor_ref 0.1120
_reflns_number_gt 3542
_reflns_number_total 4160
_reflns_threshold_expression I>2\s(I)
_cod_data_source_file xu5185.cif
_cod_data_source_block I
_cod_original_sg_symbol_H-M 'P 21/c'
_cod_database_code 2230187
_cod_database_fobs_code 2230187

loop_
_symmetry_equiv_pos_as_xyz
'x, y, z'
'-x, y+1/2, -z+1/2'
'-x, -y, -z'
'x, -y-1/2, z-1/2'

loop_
_atom_site_type_symbol
_atom_site_label
_atom_site_fract_x
_atom_site_fract_y
_atom_site_fract_z
_atom_site_U_iso_or_equiv
_atom_site_adp_type
_atom_site_calc_flag
_atom_site_refinement_flags
_atom_site_occupancy
_atom_site_disorder_assembly
_atom_site_disorder_group
S S1 0.35275(3) 0.49063(4) 0.61941(2) 0.02172(11) Uani d . 1 . .
O O1 0.61082(7) 0.26588(12) 0.52099(7) 0.0223(2) Uani d D 1 . .
H H1 0.6434(13) 0.330(2) 0.5027(12) 0.041(6) Uiso d D 1 . .
N N1 0.51088(8) 0.30365(14) 0.65553(7) 0.0197(3) Uani d . 1 . .
N N2 0.42327(8) 0.31882(14) 0.51317(8) 0.0196(2) Uani d D 1 . .
H H2 0.4785(9) 0.292(2) 0.5069(12) 0.032(5) Uiso d D 1 . .
C C1 0.81508(10) 0.13935(16) 0.59751(10) 0.0216(3) Uani d . 1 . .
C C2 0.89199(11) 0.21843(18) 0.65953(10) 0.0260(3) Uani d . 1 . .
C C3 0.97052(11) 0.2735(2) 0.63719(12) 0.0320(4) Uani d . 1 . .
H H3 1.0215 0.3293 0.6790 0.038 Uiso calc R 1 . .
C C4 0.97654(12) 0.2495(2) 0.55560(12) 0.0340(4) Uani d . 1 . .
C C5 0.90094(12) 0.1692(2) 0.49568(11) 0.0319(4) Uani d . 1 . .
H H5 0.9043 0.1508 0.4397 0.038 Uiso calc R 1 . .
C C6 0.82014(11) 0.11434(18) 0.51461(10) 0.0254(3) Uani d . 1 . .
C C7 0.89290(13) 0.2418(2) 0.75097(11) 0.0364(4) Uani d . 1 . .
H H7A 0.9484 0.3098 0.7824 0.055 Uiso calc R 1 . .
H H7B 0.8979 0.1348 0.7792 0.055 Uiso calc R 1 . .
H H7C 0.8330 0.2961 0.7506 0.055 Uiso calc R 1 . .
C C8 1.06343(14) 0.3063(2) 0.53256(16) 0.0496(5) Uani d . 1 . .
H H8A 1.0423 0.3813 0.4834 0.074 Uiso calc R 1 . .
H H8B 1.0956 0.2112 0.5174 0.074 Uiso calc R 1 . .
H H8C 1.1087 0.3630 0.5819 0.074 Uiso calc R 1 . .
C C9 0.74118(12) 0.0268(2) 0.44548(11) 0.0327(4) Uani d . 1 . .
H H9A 0.7578 0.0233 0.3924 0.049 Uiso calc R 1 . .
H H9B 0.6800 0.0856 0.4348 0.049 Uiso calc R 1 . .
H H9C 0.7345 -0.0852 0.4643 0.049 Uiso calc R 1 . .
C C10 0.72773(10) 0.08517(17) 0.62059(10) 0.0223(3) Uani d . 1 . .
H H10A 0.7491 0.0465 0.6810 0.027 Uiso calc R 1 . .
H H10B 0.6964 -0.0080 0.5834 0.027 Uiso calc R 1 . .
C C11 0.65378(10) 0.22347(17) 0.61007(9) 0.0195(3) Uani d . 1 . .
H H11 0.6861 0.3218 0.6435 0.023 Uiso calc R 1 . .
C C12 0.57030(10) 0.16888(16) 0.64028(9) 0.0195(3) Uani d . 1 . .
H H12A 0.5280 0.0943 0.5965 0.023 Uiso calc R 1 . .
H H12B 0.5971 0.1057 0.6942 0.023 Uiso calc R 1 . .
C C13 0.54069(11) 0.36552(19) 0.74324(9) 0.0253(3) Uani d . 1 . .
H H13A 0.5239 0.4819 0.7427 0.038 Uiso calc R 1 . .
H H13B 0.6107 0.3523 0.7697 0.038 Uiso calc R 1 . .
H H13C 0.5075 0.3040 0.7765 0.038 Uiso calc R 1 . .
C C14 0.43142(10) 0.36483(16) 0.59459(9) 0.0175(3) Uani d . 1 . .
C C15 0.34745(10) 0.33743(15) 0.43473(9) 0.0177(3) Uani d . 1 . .
C C16 0.25039(10) 0.36157(17) 0.42568(10) 0.0228(3) Uani d . 1 . .
H H16 0.2307 0.3745 0.4749 0.027 Uiso calc R 1 . .
C C17 0.18274(11) 0.36650(18) 0.34365(10) 0.0274(3) Uani d . 1 . .
H H17 0.1166 0.3841 0.3374 0.033 Uiso calc R 1 . .
C C18 0.20929(11) 0.34643(19) 0.27106(10) 0.0280(3) Uani d . 1 . .
H H18 0.1619 0.3497 0.2155 0.034 Uiso calc R 1 . .
C C19 0.30580(11) 0.32148(18) 0.28011(9) 0.0251(3) Uani d . 1 . .
H H19 0.3249 0.3065 0.2307 0.030 Uiso calc R 1 . .
C C20 0.37432(10) 0.31839(16) 0.36127(9) 0.0212(3) Uani d . 1 . .
H H20 0.4405 0.3031 0.3671 0.025 Uiso calc R 1 . .

loop_
_atom_site_aniso_label
_atom_site_aniso_U_11
_atom_site_aniso_U_22
_atom_site_aniso_U_33
_atom_site_aniso_U_12
_atom_site_aniso_U_13
_atom_site_aniso_U_23
S1 0.0242(2) 0.02255(18) 0.0209(2) 0.00347(13) 0.01083(14) 0.00010(13)
O1 0.0211(5) 0.0255(5) 0.0227(5) 0.0022(4) 0.0102(4) 0.0086(4)
N1 0.0209(6) 0.0219(6) 0.0169(6) 0.0021(4) 0.0072(5) 0.0012(4)
N2 0.0176(6) 0.0247(6) 0.0176(6) 0.0025(5) 0.0074(5) 0.0004(5)
C1 0.0210(7) 0.0185(6) 0.0264(7) 0.0061(5) 0.0092(6) 0.0057(5)
C2 0.0215(7) 0.0253(7) 0.0294(8) 0.0078(6) 0.0056(6) 0.0039(6)
C3 0.0195(7) 0.0279(8) 0.0450(10) 0.0049(6) 0.0057(7) 0.0036(7)
C4 0.0255(8) 0.0285(8) 0.0531(11) 0.0098(6) 0.0196(7) 0.0149(7)
C5 0.0342(9) 0.0333(8) 0.0348(9) 0.0116(7) 0.0203(7) 0.0108(7)
C6 0.0267(8) 0.0221(7) 0.0285(8) 0.0090(6) 0.0105(6) 0.0062(6)
C7 0.0317(9) 0.0433(10) 0.0289(9) 0.0076(7) 0.0029(7) -0.0013(7)
C8 0.0328(10) 0.0438(11) 0.0815(16) 0.0091(8) 0.0315(10) 0.0224(10)
C9 0.0361(9) 0.0370(9) 0.0247(8) 0.0071(7) 0.0096(7) -0.0018(7)
C10 0.0236(7) 0.0190(6) 0.0257(7) 0.0040(5) 0.0101(6) 0.0064(5)
C11 0.0198(7) 0.0193(6) 0.0201(7) 0.0017(5) 0.0074(5) 0.0045(5)
C12 0.0197(7) 0.0186(6) 0.0211(7) 0.0013(5) 0.0080(5) 0.0039(5)
C13 0.0280(8) 0.0306(8) 0.0167(7) -0.0006(6) 0.0064(6) -0.0002(6)
C14 0.0192(7) 0.0162(6) 0.0188(7) -0.0029(5) 0.0086(5) 0.0009(5)
C15 0.0200(7) 0.0148(6) 0.0183(7) -0.0014(5) 0.0061(5) -0.0005(5)
C16 0.0215(7) 0.0233(7) 0.0246(7) -0.0015(5) 0.0089(6) -0.0005(6)
C17 0.0185(7) 0.0290(8) 0.0315(8) -0.0016(6) 0.0039(6) 0.0005(6)
C18 0.0272(8) 0.0293(8) 0.0218(8) -0.0048(6) 0.0000(6) 0.0012(6)
C19 0.0311(8) 0.0259(7) 0.0177(7) -0.0043(6) 0.0070(6) -0.0006(6)
C20 0.0220(7) 0.0207(6) 0.0220(7) -0.0019(5) 0.0086(6) -0.0011(5)

loop_
_atom_type_symbol
_atom_type_description
_atom_type_scat_dispersion_real
_atom_type_scat_dispersion_imag
_atom_type_scat_source
C C 0.0033 0.0016 'International Tables Vol C Tables 4.2.6.8 and 6.1.1.4'
H H 0.0000 0.0000 'International Tables Vol C Tables 4.2.6.8 and 6.1.1.4'
N N 0.0061 0.0033 'International Tables Vol C Tables 4.2.6.8 and 6.1.1.4'
O O 0.0106 0.0060 'International Tables Vol C Tables 4.2.6.8 and 6.1.1.4'
S S 0.1246 0.1234 'International Tables Vol C Tables 4.2.6.8 and 6.1.1.4'

loop_
_geom_angle_atom_site_label_1
_geom_angle_atom_site_label_2
_geom_angle_atom_site_label_3
_geom_angle_site_symmetry_1
_geom_angle_site_symmetry_3
_geom_angle
_geom_angle_publ_flag
C11 O1 H1 . . 114.3(14) ?
C14 N1 C13 . . 120.79(12) ?
C14 N1 C12 . . 124.00(12) ?
C13 N1 C12 . . 115.16(11) ?
C14 N2 C15 . . 131.51(12) ?
C14 N2 H2 . . 113.4(12) ?
C15 N2 H2 . . 113.7(12) ?
C6 C1 C2 . . 119.22(14) ?
C6 C1 C10 . . 121.17(13) ?
C2 C1 C10 . . 119.61(13) ?
C3 C2 C1 . . 119.47(15) ?
C3 C2 C7 . . 118.83(15) ?
C1 C2 C7 . . 121.68(14) ?
C4 C3 C2 . . 121.91(16) ?
C4 C3 H3 . . 119.0 ?
C2 C3 H3 . . 119.0 ?
C5 C4 C3 . . 117.90(15) ?
C5 C4 C8 . . 120.58(17) ?
C3 C4 C8 . . 121.51(18) ?
C4 C5 C6 . . 122.24(16) ?
C4 C5 H5 . . 118.9 ?
C6 C5 H5 . . 118.9 ?
C5 C6 C1 . . 119.24(15) ?
C5 C6 C9 . . 118.75(15) ?
C1 C6 C9 . . 122.01(14) ?
C2 C7 H7A . . 109.5 ?
C2 C7 H7B . . 109.5 ?
H7A C7 H7B . . 109.5 ?
C2 C7 H7C . . 109.5 ?
H7A C7 H7C . . 109.5 ?
H7B C7 H7C . . 109.5 ?
C4 C8 H8A . . 109.5 ?
C4 C8 H8B . . 109.5 ?
H8A C8 H8B . . 109.5 ?
C4 C8 H8C . . 109.5 ?
H8A C8 H8C . . 109.5 ?
H8B C8 H8C . . 109.5 ?
C6 C9 H9A . . 109.5 ?
C6 C9 H9B . . 109.5 ?
H9A C9 H9B . . 109.5 ?
C6 C9 H9C . . 109.5 ?
H9A C9 H9C . . 109.5 ?
H9B C9 H9C . . 109.5 ?
C1 C10 C11 . . 112.30(11) ?
C1 C10 H10A . . 109.1 ?
C11 C10 H10A . . 109.1 ?
C1 C10 H10B . . 109.1 ?
C11 C10 H10B . . 109.1 ?
H10A C10 H10B . . 107.9 ?
O1 C11 C12 . . 105.77(11) ?
O1 C11 C10 . . 110.52(11) ?
C12 C11 C10 . . 111.01(11) ?
O1 C11 H11 . . 109.8 ?
C12 C11 H11 . . 109.8 ?
C10 C11 H11 . . 109.8 ?
N1 C12 C11 . . 114.64(11) ?
N1 C12 H12A . . 108.6 ?
C11 C12 H12A . . 108.6 ?
N1 C12 H12B . . 108.6 ?
C11 C12 H12B . . 108.6 ?
H12A C12 H12B . . 107.6 ?
N1 C13 H13A . . 109.5 ?
N1 C13 H13B . . 109.5 ?
H13A C13 H13B . . 109.5 ?
N1 C13 H13C . . 109.5 ?
H13A C13 H13C . . 109.5 ?
H13B C13 H13C . . 109.5 ?
N2 C14 N1 . . 113.87(12) ?
N2 C14 S1 . . 123.98(10) ?
N1 C14 S1 . . 122.12(10) ?
C16 C15 C20 . . 119.25(13) ?
C16 C15 N2 . . 125.74(13) ?
C20 C15 N2 . . 114.87(12) ?
C17 C16 C15 . . 119.10(14) ?
C17 C16 H16 . . 120.4 ?
C15 C16 H16 . . 120.4 ?
C18 C17 C16 . . 121.61(14) ?
C18 C17 H17 . . 119.2 ?
C16 C17 H17 . . 119.2 ?
C17 C18 C19 . . 119.26(14) ?
C17 C18 H18 . . 120.4 ?
C19 C18 H18 . . 120.4 ?
C20 C19 C18 . . 119.91(14) ?
C20 C19 H19 . . 120.0 ?
C18 C19 H19 . . 120.0 ?
C19 C20 C15 . . 120.85(13) ?
C19 C20 H20 . . 119.6 ?
C15 C20 H20 . . 119.6 ?

loop_
_geom_bond_atom_site_label_1
_geom_bond_atom_site_label_2
_geom_bond_site_symmetry_2
_geom_bond_distance
_geom_bond_publ_flag
S1 C14 . 1.6885(14) ?
O1 C11 . 1.4353(17) ?
O1 H1 . 0.826(9) ?
N1 C14 . 1.3583(17) ?
N1 C13 . 1.4544(18) ?
N1 C12 . 1.4730(17) ?
N2 C14 . 1.3578(18) ?
N2 C15 . 1.4086(17) ?
N2 H2 . 0.875(9) ?
C1 C6 . 1.404(2) ?
C1 C2 . 1.405(2) ?
C1 C10 . 1.5130(19) ?
C2 C3 . 1.390(2) ?
C2 C7 . 1.512(2) ?
C3 C4 . 1.387(3) ?
C3 H3 . 0.9500 ?
C4 C5 . 1.383(3) ?
C4 C8 . 1.513(2) ?
C5 C6 . 1.391(2) ?
C5 H5 . 0.9500 ?
C6 C9 . 1.510(2) ?
C7 H7A . 0.9800 ?
C7 H7B . 0.9800 ?
C7 H7C . 0.9800 ?
C8 H8A . 0.9800 ?
C8 H8B . 0.9800 ?
C8 H8C . 0.9800 ?
C9 H9A . 0.9800 ?
C9 H9B . 0.9800 ?
C9 H9C . 0.9800 ?
C10 C11 . 1.5333(19) ?
C10 H10A . 0.9900 ?
C10 H10B . 0.9900 ?
C11 C12 . 1.5275(19) ?
C11 H11 . 1.0000 ?
C12 H12A . 0.9900 ?
C12 H12B . 0.9900 ?
C13 H13A . 0.9800 ?
C13 H13B . 0.9800 ?
C13 H13C . 0.9800 ?
C15 C16 . 1.393(2) ?
C15 C20 . 1.396(2) ?
C16 C17 . 1.389(2) ?
C16 H16 . 0.9500 ?
C17 C18 . 1.380(2) ?
C17 H17 . 0.9500 ?
C18 C19 . 1.386(2) ?
C18 H18 . 0.9500 ?
C19 C20 . 1.3835(19) ?
C19 H19 . 0.9500 ?
C20 H20 . 0.9500 ?

loop_
_geom_hbond_atom_site_label_D
_geom_hbond_atom_site_label_H
_geom_hbond_atom_site_label_A
_geom_hbond_site_symmetry_A
_geom_hbond_distance_DH
_geom_hbond_distance_HA
_geom_hbond_distance_DA
_geom_hbond_angle_DHA
_geom_hbond_publ_flag
O1 H1 S1 3_666 0.830(10) 2.500(10) 3.2190(10) 146(2) yes
N2 H2 O1 . 0.880(10) 1.890(10) 2.739(2) 165(2) yes

loop_
_geom_torsion_atom_site_label_1
_geom_torsion_atom_site_label_2
_geom_torsion_atom_site_label_3
_geom_torsion_atom_site_label_4
_geom_torsion_site_symmetry_1
_geom_torsion_site_symmetry_2
_geom_torsion_site_symmetry_3
_geom_torsion_site_symmetry_4
_geom_torsion
_geom_torsion_publ_flag
C6 C1 C2 C3 . . . . 1.4(2) ?
C10 C1 C2 C3 . . . . -177.61(13) ?
C6 C1 C2 C7 . . . . -177.09(13) ?
C10 C1 C2 C7 . . . . 3.9(2) ?
C1 C2 C3 C4 . . . . -1.5(2) ?
C7 C2 C3 C4 . . . . 177.01(14) ?
C2 C3 C4 C5 . . . . 0.5(2) ?
C2 C3 C4 C8 . . . . -178.50(15) ?
C3 C4 C5 C6 . . . . 0.6(2) ?
C8 C4 C5 C6 . . . . 179.65(15) ?
C4 C5 C6 C1 . . . . -0.7(2) ?
C4 C5 C6 C9 . . . . -179.63(14) ?
C2 C1 C6 C5 . . . . -0.3(2) ?
C10 C1 C6 C5 . . . . 178.68(13) ?
C2 C1 C6 C9 . . . . 178.57(13) ?
C10 C1 C6 C9 . . . . -2.4(2) ?
C6 C1 C10 C11 . . . . -94.33(16) ?
C2 C1 C10 C11 . . . . 84.66(16) ?
C1 C10 C11 O1 . . . . 67.26(15) ?
C1 C10 C11 C12 . . . . -175.70(12) ?
C14 N1 C12 C11 . . . . 90.19(16) ?
C13 N1 C12 C11 . . . . -92.18(14) ?
O1 C11 C12 N1 . . . . -76.40(14) ?
C10 C11 C12 N1 . . . . 163.70(12) ?
C15 N2 C14 N1 . . . . 170.80(13) ?
C15 N2 C14 S1 . . . . -10.8(2) ?
C13 N1 C14 N2 . . . . 167.94(12) ?
C12 N1 C14 N2 . . . . -14.56(18) ?
C13 N1 C14 S1 . . . . -10.48(18) ?
C12 N1 C14 S1 . . . . 167.02(10) ?
C14 N2 C15 C16 . . . . -22.3(2) ?
C14 N2 C15 C20 . . . . 162.14(13) ?
C20 C15 C16 C17 . . . . -0.2(2) ?
N2 C15 C16 C17 . . . . -175.56(13) ?
C15 C16 C17 C18 . . . . 0.7(2) ?
C16 C17 C18 C19 . . . . -0.3(2) ?
C17 C18 C19 C20 . . . . -0.6(2) ?
C18 C19 C20 C15 . . . . 1.1(2) ?
C16 C15 C20 C19 . . . . -0.7(2) ?
N2 C15 C20 C19 . . . . 175.19(12) ?
